data_7028090
loop_
_publ_author_name
'R. Pool, Brett'
'Sun, Chee-Chung'
'M. White, Jonathan'

_publ_section_title
;
 Influence of the ferrocene substituent on C--O bonds at the \a position.
 Results from low-temperature X-ray structural studies
;
_journal_issue 8
_journal_name_full 'Journal of the Chemical Society, Dalton Transactions'
_journal_page_first 1269
_journal_paper_doi 10.1039/a801652f
_journal_year 1998
_chemical_formula_sum 'C12 H14 Fe O'
_chemical_formula_weight 230.09
_chemical_name_common 1-ferrocenylethanol
_chemical_name_systematic
; 
 ? 
;
_space_group_IT_number 110
_symmetry_cell_setting rhombohedral
_symmetry_space_group_name_Hall 'I 4bw -2c'
_symmetry_space_group_name_H-M 'I 41 c d'
_atom_sites_solution_hydrogens geom
_atom_sites_solution_primary direct
_atom_sites_solution_secondary difmap
_audit_creation_method SHELXL
_cell_angle_alpha 90.00
_cell_angle_beta 90.00
_cell_angle_gamma 90.00
_cell_formula_units_Z 16
_cell_length_a 23.132(2)
_cell_length_b 23.132(2)
_cell_length_c 7.5720(10)
_cell_measurement_reflns_used 25
_cell_measurement_temperature 130.0(1)
_cell_measurement_theta_max 15
_cell_measurement_theta_min 12
_cell_volume 4051.7(7)
_computing_molecular_graphics ZORTEP
_computing_structure_refinement 'SHELXL-93 (Sheldrick, 1993)'
_computing_structure_solution 'SHELXS-86 (Sheldrick, 1990)'
_diffrn_ambient_temperature 130.0(2)
_diffrn_measurement_device 'Enraf Nonius Cad4f'
_diffrn_measurement_method 'theta 2theta'
_diffrn_radiation_monochromator graphite
_diffrn_radiation_source 'fine-focus sealed tube'
_diffrn_radiation_type MoK\a
_diffrn_radiation_wavelength 0.71069
_diffrn_reflns_av_R_equivalents 0.0424
_diffrn_reflns_av_sigmaI/netI 0.0263
_diffrn_reflns_limit_h_max 32
_diffrn_reflns_limit_h_min -23
_diffrn_reflns_limit_k_max 32
_diffrn_reflns_limit_k_min -23
_diffrn_reflns_limit_l_max 10
_diffrn_reflns_limit_l_min 0
_diffrn_reflns_number 6717
_diffrn_reflns_theta_max 30.03
_diffrn_reflns_theta_min 2.49
_diffrn_standards_decay_% insignificant
_diffrn_standards_interval_time '160 minutes'
_diffrn_standards_number 3
_exptl_absorpt_coefficient_mu '1.449 mm-1'
_exptl_absorpt_correction_T_max 0.77
_exptl_absorpt_correction_T_min 0.65
_exptl_absorpt_correction_type analytical
_exptl_crystal_colour orange
_exptl_crystal_density_diffrn 1.509
_exptl_crystal_density_meas ?
_exptl_crystal_description Rod
_exptl_crystal_F_000 1920
_exptl_crystal_size_max '0.6 mm'
_exptl_crystal_size_mid 0.2
_exptl_crystal_size_min 0.2
_refine_diff_density_max 0.357
_refine_diff_density_min -0.404
_refine_diff_density_rms 0.053
_refine_ls_abs_structure_details 'Flack H D (1983), Acta Cryst. A39, 876-881'
_refine_ls_abs_structure_Flack -0.01(2)
_refine_ls_extinction_coef 0.00000(10)
_refine_ls_extinction_expression Fc^*^=kFc[1+0.001xFc^2^\l^3^/sin(2\q)]^-1/4^
_refine_ls_extinction_method SHELXL
_refine_ls_goodness_of_fit_all 0.981
_refine_ls_goodness_of_fit_obs 0.988
_refine_ls_matrix_type full
_refine_ls_number_parameters 184
_refine_ls_number_reflns 1586
_refine_ls_number_restraints 1
_refine_ls_restrained_S_all 0.981
_refine_ls_restrained_S_obs 0.987
_refine_ls_R_factor_all 0.0262
_refine_ls_R_factor_obs 0.0225
_refine_ls_shift/esd_max -0.887
_refine_ls_shift/esd_mean 0.005
_refine_ls_structure_factor_coef Fsqd
_refine_ls_weighting_details 'w=1/[\s^2^(Fo^2^)+(0.0405P)^2^+0.0000P] where P=(Fo^2^+2Fc^2^)/3'
_refine_ls_weighting_scheme calc
_refine_ls_wR_factor_all 0.0555
_refine_ls_wR_factor_obs 0.0537
_reflns_number_observed 1476
_reflns_number_total 1586
_reflns_observed_criterion >2sigma(I)
_cod_data_source_file f801652sup1.cif
_cod_data_source_block compound9
_cod_depositor_comments
;
The following automatic conversions were performed:

'_exptl_absorpt_correction_type' value 'Analytical' changed to
'analytical' according to
/home/saulius/struct/CIF-dictionaries/cif_core.dic dictionary named
'cif_core.dic' version 2.4.2 from 2011-04-26.

Automatic conversion script
Id: cif_fix_values 1891 2012-01-12 08:04:46Z andrius 

The following automatic conversions were performed:

'_exptl_crystal_density_meas' value 'not measured' was changed to '?'
- the value is perceived as not measured.

Automatic conversion script
Id: cif_fix_values 3008 2015-01-20 13:52:24Z robertas 

The following automatic conversions were performed:

'_symmetry_cell_setting' tag value 'Rhombahedral' was replaced with
'rhombohedral' value as specified in the replacement file
'/home/robertas/cod-tools/perl-scripts/inputs/replacement_values.lst'.

Automatic conversion script
Id: cif_fix_values 3143 2015-03-26 13:38:13Z robertas 

The following automatic conversions were performed:

'_refine_ls_weighting_scheme' value 'calc
w=1/[\s^2^(Fo^2^)+(0.0405P)^2^+0.0000P] where P=(Fo^2^+2Fc^2^)/3' was
changed to 'calc'. New tag '_refine_ls_weighting_details' was
created. The value of the new tag was set to
'w=1/[\s^2^(Fo^2^)+(0.0405P)^2^+0.0000P] where P=(Fo^2^+2Fc^2^)/3'.

Automatic conversion script
Id: cif_fix_values 3143 2015-03-26 13:38:13Z robertas 

2018-03-06
Z value changed to be consistent with given formula
                 miguel
;
_cod_original_formula_units_Z 4
_cod_original_sg_symbol_H-M 'I 41 cd'
_cod_database_code 7028090

loop_
_symmetry_equiv_pos_as_xyz
'x, y, z'
'-x+1/2, -y+1/2, z+1/2'
'-y, x+1/2, z+1/4'
'y+1/2, -x, z+3/4'
'x, -y, z+1/2'
'-x+1/2, y+1/2, z'
'-y, -x+1/2, z+3/4'
'y+1/2, x, z+1/4'
'x+1/2, y+1/2, z+1/2'
'-x+1, -y+1, z+1'
'-y+1/2, x+1, z+3/4'
'y+1, -x+1/2, z+5/4'
'x+1/2, -y+1/2, z+1'
'-x+1, y+1, z+1/2'
'-y+1/2, -x+1, z+5/4'
'y+1, x+1/2, z+3/4'

loop_
_atom_site_aniso_label
_atom_site_aniso_U_11
_atom_site_aniso_U_22
_atom_site_aniso_U_33
_atom_site_aniso_U_23
_atom_site_aniso_U_13
_atom_site_aniso_U_12
Fe 0.01788(13) 0.02001(13) 0.01864(12) 0.00047(12) 0.00266(12) 0.00017(9)
O1 0.0357(8) 0.0234(7) 0.0224(8) 0.0002(6) 0.0039(6) 0.0060(6)
C1 0.0201(8) 0.0214(8) 0.0178(8) 0.0026(7) 0.0022(7) 0.0031(6)
C2 0.0214(8) 0.0245(8) 0.0228(10) 0.0001(8) -0.0014(8) 0.0034(6)
C3 0.0198(8) 0.0265(9) 0.0356(12) -0.0068(9) 0.0046(9) -0.0015(7)
C4 0.0290(10) 0.0215(9) 0.0319(10) 0.0045(9) 0.0106(9) 0.0022(7)
C5 0.0285(9) 0.0249(8) 0.0191(8) 0.0064(10) 0.0052(9) 0.0064(7)
C6 0.0364(13) 0.0473(14) 0.053(2) -0.0239(13) 0.0232(12) -0.0226(11)
C7 0.0531(14) 0.0289(10) 0.037(2) 0.0041(10) 0.0264(12) -0.0025(10)
C8 0.0308(9) 0.0310(9) 0.0217(8) -0.0040(11) 0.0064(10) -0.0029(8)
C9 0.0248(9) 0.0302(10) 0.0350(11) -0.0015(9) 0.0072(9) 0.0061(8)
C10 0.0188(9) 0.070(2) 0.0384(13) -0.014(2) 0.0033(11) 0.0044(10)
C11 0.0268(9) 0.0206(8) 0.0182(8) 0.0009(7) 0.0013(7) 0.0003(7)
C12 0.0385(13) 0.0335(12) 0.0334(12) -0.0054(10) -0.0116(11) -0.0024(10)

loop_
_atom_site_label
_atom_site_type_symbol
_atom_site_fract_x
_atom_site_fract_y
_atom_site_fract_z
_atom_site_U_iso_or_equiv
_atom_site_thermal_displace_type
_atom_site_occupancy
_atom_site_calc_flag
Fe Fe 0.378509(11) 0.101029(11) 0.91286(4) 0.01885(8) Uani 1 d
O1 O 0.30872(7) 0.25078(6) 1.1967(2) 0.0271(3) Uani 1 d
C1 C 0.33833(8) 0.15914(8) 1.0736(3) 0.0198(3) Uani 1 d
C2 C 0.30113(8) 0.14241(9) 0.9324(3) 0.0229(4) Uani 1 d
C3 C 0.29288(8) 0.08095(9) 0.9426(3) 0.0273(4) Uani 1 d
C4 C 0.32491(10) 0.06058(9) 1.0900(3) 0.0274(4) Uani 1 d
C5 C 0.35296(9) 0.10821(8) 1.1710(3) 0.0241(4) Uani 1 d
C6 C 0.45525(12) 0.13759(13) 0.8419(4) 0.0455(7) Uani 1 d
C7 C 0.41799(13) 0.13423(10) 0.6945(4) 0.0397(6) Uani 1 d
C8 C 0.40396(9) 0.07541(9) 0.6665(4) 0.0278(4) Uani 1 d
C9 C 0.43295(10) 0.04213(10) 0.7968(4) 0.0300(5) Uani 1 d
C10 C 0.46443(9) 0.08048(14) 0.9060(5) 0.0424(6) Uani 1 d
C11 C 0.35595(9) 0.22065(9) 1.1126(3) 0.0219(4) Uani 1 d
C12 C 0.40791(12) 0.22575(11) 1.2330(4) 0.0351(5) Uani 1 d
H1 H 0.2905(15) 0.2673(16) 1.1239(57) 0.057(12) Uiso 1 d
H2 H 0.2888(12) 0.1645(12) 0.8472(42) 0.028(7) Uiso 1 d
H3 H 0.2708(13) 0.0562(14) 0.8647(40) 0.040(9) Uiso 1 d
H4 H 0.3276(13) 0.0205(12) 1.1293(43) 0.041(9) Uiso 1 d
H5 H 0.3812(15) 0.1050(15) 1.2844(68) 0.047(11) Uiso 1 d
H6 H 0.4725(15) 0.1717(16) 0.8930(62) 0.064(11) Uiso 1 d
H7 H 0.4039(18) 0.1651(20) 0.6316(72) 0.077(15) Uiso 1 d
H8 H 0.3803(13) 0.0609(15) 0.5836(50) 0.038(8) Uiso 1 d
H9 H 0.4311(11) 0.0030(16) 0.8056(43) 0.042(8) Uiso 1 d
H10 H 0.4847(16) 0.0707(16) 0.9933(65) 0.070(13) Uiso 1 d
H11 H 0.3630(11) 0.2398(11) 1.0057(45) 0.023(7) Uiso 1 d
H12A H 0.4436(12) 0.2049(11) 1.2005(40) 0.028(7) Uiso 1 d
H12B H 0.4182(14) 0.2645(16) 1.2554(58) 0.051(10) Uiso 1 d
H12C H 0.3991(14) 0.2107(16) 1.3415(51) 0.040(9) Uiso 1 d

loop_
_atom_type_symbol
_atom_type_description
_atom_type_scat_dispersion_real
_atom_type_scat_dispersion_imag
_atom_type_scat_source
C C 0.0033 0.0016 'International Tables Vol C Tables 4.2.6.8 and 6.1.1.4'
H H 0.0000 0.0000 'International Tables Vol C Tables 4.2.6.8 and 6.1.1.4'
O O 0.0106 0.0060 'International Tables Vol C Tables 4.2.6.8 and 6.1.1.4'
Fe Fe 0.3463 0.8444 'International Tables Vol C Tables 4.2.6.8 and 6.1.1.4'

loop_
_geom_angle_atom_site_label_1
_geom_angle_atom_site_label_2
_geom_angle_atom_site_label_3
_geom_angle
C2 Fe C1 40.98(8)
C2 Fe C6 126.15(11)
C1 Fe C6 106.32(10)
C2 Fe C7 106.01(11)
C1 Fe C7 116.12(9)
C6 Fe C7 40.53(13)
C2 Fe C8 117.13(9)
C1 Fe C8 150.20(9)
C6 Fe C8 68.21(10)
C7 Fe C8 40.54(9)
C2 Fe C10 165.09(11)
C1 Fe C10 127.75(11)
C6 Fe C10 40.80(14)
C7 Fe C10 68.37(14)
C8 Fe C10 68.23(12)
C2 Fe C3 41.20(8)
C1 Fe C3 69.05(8)
C6 Fe C3 164.98(13)
C7 Fe C3 127.45(12)
C8 Fe C3 108.26(9)
C10 Fe C3 152.99(11)
C2 Fe C5 68.83(9)
C1 Fe C5 40.98(7)
C6 Fe C5 117.98(11)
C7 Fe C5 150.73(10)
C8 Fe C5 167.78(8)
C10 Fe C5 108.89(12)
C3 Fe C5 68.55(9)
C2 Fe C4 68.63(9)
C1 Fe C4 68.58(8)
C6 Fe C4 152.56(13)
C7 Fe C4 166.48(12)
C8 Fe C4 129.67(9)
C10 Fe C4 119.87(13)
C3 Fe C4 40.54(10)
C5 Fe C4 40.46(9)
C2 Fe C9 151.98(9)
C1 Fe C9 166.73(9)
C6 Fe C9 68.17(10)
C7 Fe C9 68.16(10)
C8 Fe C9 40.56(10)
C10 Fe C9 40.38(11)
C3 Fe C9 119.36(9)
C5 Fe C9 129.73(9)
C4 Fe C9 110.36(9)
C11 O1 H1 109.1(29)
C2 C1 C5 107.8(2)
C2 C1 C11 124.4(2)
C5 C1 C11 127.7(2)
C2 C1 Fe 69.42(11)
C5 C1 Fe 69.92(12)
C11 C1 Fe 128.00(14)
C1 C2 C3 108.0(2)
C1 C2 Fe 69.60(10)
C3 C2 Fe 69.84(11)
C1 C2 H2 126.4(19)
C3 C2 H2 125.2(19)
Fe C2 H2 120.7(19)
C4 C3 C2 107.5(2)
C4 C3 Fe 69.94(12)
C2 C3 Fe 68.96(11)
C4 C3 H3 123.9(19)
C2 C3 H3 128.5(19)
Fe C3 H3 125.3(17)
C5 C4 C3 108.7(2)
C5 C4 Fe 69.62(13)
C3 C4 Fe 69.52(12)
C5 C4 H4 125.3(19)
C3 C4 H4 126.0(19)
Fe C4 H4 126.4(18)
C4 C5 C1 108.0(2)
C4 C5 Fe 69.92(14)
C1 C5 Fe 69.10(13)
C4 C5 H5 124.5(19)
C1 C5 H5 127.5(20)
Fe C5 H5 125.3(22)
C7 C6 C10 108.0(2)
C7 C6 Fe 69.77(14)
C10 C6 Fe 69.81(14)
C7 C6 H6 127.9(24)
C10 C6 H6 124.0(24)
Fe C6 H6 126.4(24)
C6 C7 C8 108.1(3)
C6 C7 Fe 69.7(2)
C8 C7 Fe 69.91(15)
C6 C7 H7 125.7(30)
C8 C7 H7 126.1(30)
Fe C7 H7 123.6(30)
C7 C8 C9 108.0(2)
C7 C8 Fe 69.55(15)
C9 C8 Fe 70.06(15)
C7 C8 H8 127.2(22)
C9 C8 H8 124.8(22)
Fe C8 H8 124.8(22)
C10 C9 C8 108.0(2)
C10 C9 Fe 69.48(13)
C8 C9 Fe 69.39(13)
C10 C9 H9 127.4(20)
C8 C9 H9 124.6(20)
Fe C9 H9 126.9(18)
C9 C10 C6 107.8(3)
C9 C10 Fe 70.14(13)
C6 C10 Fe 69.38(15)
C9 C10 H10 125.3(27)
C6 C10 H10 126.9(26)
Fe C10 H10 125.8(28)
O1 C11 C1 109.7(2)
O1 C11 C12 107.3(2)
C1 C11 C12 113.9(2)
O1 C11 H11 106.5(16)
C1 C11 H11 108.8(17)
C12 C11 H11 110.2(16)
C11 C12 H12A 118.4(17)
C11 C12 H12B 112.5(23)
H12A C12 H12B 107.3(25)
C11 C12 H12C 109.6(22)
H12A C12 H12C 102.9(27)
H12B C12 H12C 104.9(34)

loop_
_geom_bond_atom_site_label_1
_geom_bond_atom_site_label_2
_geom_bond_distance
Fe C2 2.035(2)
Fe C1 2.038(2)
Fe C6 2.039(2)
Fe C7 2.039(3)
Fe C8 2.044(3)
Fe C10 2.044(2)
Fe C3 2.047(2)
Fe C5 2.049(3)
Fe C4 2.053(2)
Fe C9 2.053(2)
O1 C11 1.444(3)
O1 H1 0.79(4)
C1 C2 1.426(3)
C1 C5 1.430(3)
C1 C11 1.509(3)
C2 C3 1.436(3)
C2 H2 0.87(3)
C3 C4 1.420(3)
C3 H3 0.97(3)
C4 C5 1.418(3)
C4 H4 0.98(3)
C5 H5 1.08(5)
C6 C7 1.412(5)
C6 C10 1.423(5)
C6 H6 0.96(4)
C7 C8 1.415(3)
C7 H7 0.92(5)
C8 C9 1.420(4)
C8 H8 0.90(4)
C9 C10 1.414(4)
C9 H9 0.91(4)
C10 H10 0.84(4)
C11 C12 1.513(3)
C11 H11 0.94(3)
C12 H12A 0.99(3)
C12 H12B 0.94(4)
C12 H12C 0.91(4)

loop_
_geom_torsion_atom_site_label_1
_geom_torsion_atom_site_label_2
_geom_torsion_atom_site_label_3
_geom_torsion_atom_site_label_4
_geom_torsion
C2 Fe C1 C2 0.0
C6 Fe C1 C2 126.9(2)
C7 Fe C1 C2 84.5(2)
C8 Fe C1 C2 52.4(2)
C10 Fe C1 C2 166.5(2)
C3 Fe C1 C2 -38.02(13)
C5 Fe C1 C2 -119.0(2)
C4 Fe C1 C2 -81.65(14)
C9 Fe C1 C2 -169.6(3)
C2 Fe C1 C5 119.0(2)
C6 Fe C1 C5 -114.1(2)
C7 Fe C1 C5 -156.5(2)
C8 Fe C1 C5 171.4(2)
C10 Fe C1 C5 -74.5(2)
C3 Fe C1 C5 81.00(14)
C5 Fe C1 C5 0.0
C4 Fe C1 C5 37.37(13)
C9 Fe C1 C5 -50.6(4)
C2 Fe C1 C11 -118.2(2)
C6 Fe C1 C11 8.6(2)
C7 Fe C1 C11 -33.8(2)
C8 Fe C1 C11 -65.9(3)
C10 Fe C1 C11 48.2(2)
C3 Fe C1 C11 -156.3(2)
C5 Fe C1 C11 122.7(2)
C4 Fe C1 C11 160.1(2)
C9 Fe C1 C11 72.1(4)
C5 C1 C2 C3 -0.1(2)
C11 C1 C2 C3 -177.8(2)
Fe C1 C2 C3 59.52(14)
C5 C1 C2 Fe -59.62(14)
C11 C1 C2 Fe 122.7(2)
Fe C1 C2 Fe 0.0
C1 Fe C2 C1 0.0
C6 Fe C2 C1 -71.9(2)
C7 Fe C2 C1 -111.60(14)
C8 Fe C2 C1 -153.75(12)
C10 Fe C2 C1 -46.0(5)
C3 Fe C2 C1 119.2(2)
C5 Fe C2 C1 37.95(12)
C4 Fe C2 C1 81.51(14)
C9 Fe C2 C1 174.9(2)
C1 Fe C2 C3 -119.2(2)
C6 Fe C2 C3 168.9(2)
C7 Fe C2 C3 129.2(2)
C8 Fe C2 C3 87.09(15)
C10 Fe C2 C3 -165.1(5)
C3 Fe C2 C3 0.0
C5 Fe C2 C3 -81.20(15)
C4 Fe C2 C3 -37.64(14)
C9 Fe C2 C3 55.8(3)
C1 C2 C3 C4 0.2(2)
Fe C2 C3 C4 59.53(14)
C1 C2 C3 Fe -59.37(14)
Fe C2 C3 Fe 0.0
C2 Fe C3 C4 -119.0(2)
C1 Fe C3 C4 -81.13(13)
C6 Fe C3 C4 -155.7(4)
C7 Fe C3 C4 171.38(13)
C8 Fe C3 C4 130.42(13)
C10 Fe C3 C4 52.7(3)
C5 Fe C3 C4 -37.03(12)
C4 Fe C3 C4 0.0
C9 Fe C3 C4 87.5(2)
C2 Fe C3 C2 0.0
C1 Fe C3 C2 37.83(13)
C6 Fe C3 C2 -36.8(5)
C7 Fe C3 C2 -69.7(2)
C8 Fe C3 C2 -110.62(14)
C10 Fe C3 C2 171.6(3)
C5 Fe C3 C2 81.93(14)
C4 Fe C3 C2 119.0(2)
C9 Fe C3 C2 -153.53(14)
C2 C3 C4 C5 -0.2(2)
Fe C3 C4 C5 58.74(15)
C2 C3 C4 Fe -58.92(14)
Fe C3 C4 Fe 0.0
C2 Fe C4 C5 -82.01(13)
C1 Fe C4 C5 -37.84(12)
C6 Fe C4 C5 46.4(3)
C7 Fe C4 C5 -150.9(4)
C8 Fe C4 C5 169.82(13)
C10 Fe C4 C5 84.37(15)
C3 Fe C4 C5 -120.3(2)
C5 Fe C4 C5 0.0
C9 Fe C4 C5 127.99(13)
C2 Fe C4 C3 38.24(13)
C1 Fe C4 C3 82.41(13)
C6 Fe C4 C3 166.6(2)
C7 Fe C4 C3 -30.6(4)
C8 Fe C4 C3 -69.9(2)
C10 Fe C4 C3 -155.38(14)
C3 Fe C4 C3 0.0
C5 Fe C4 C3 120.3(2)
C9 Fe C4 C3 -111.76(14)
C3 C4 C5 C1 0.1(2)
Fe C4 C5 C1 58.80(15)
C3 C4 C5 Fe -58.68(14)
Fe C4 C5 Fe 0.0
C2 C1 C5 C4 0.0(2)
C11 C1 C5 C4 177.6(2)
Fe C1 C5 C4 -59.3(2)
C2 C1 C5 Fe 59.30(14)
C11 C1 C5 Fe -123.1(2)
Fe C1 C5 Fe 0.0
C2 Fe C5 C4 81.49(13)
C1 Fe C5 C4 119.4(2)
C6 Fe C5 C4 -157.8(2)
C7 Fe C5 C4 166.5(2)
C8 Fe C5 C4 -40.0(5)
C10 Fe C5 C4 -114.20(15)
C3 Fe C5 C4 37.11(13)
C4 Fe C5 C4 0.0
C9 Fe C5 C4 -73.9(2)
C2 Fe C5 C1 -37.96(12)
C1 Fe C5 C1 0.0
C6 Fe C5 C1 82.8(2)
C7 Fe C5 C1 47.1(3)
C8 Fe C5 C1 -159.4(4)
C10 Fe C5 C1 126.35(15)
C3 Fe C5 C1 -82.34(13)
C4 Fe C5 C1 -119.4(2)
C9 Fe C5 C1 166.67(12)
C2 Fe C6 C7 -70.8(2)
C1 Fe C6 C7 -111.3(2)
C7 Fe C6 C7 0.0
C8 Fe C6 C7 37.64(15)
C10 Fe C6 C7 119.1(2)
C3 Fe C6 C7 -41.5(5)
C5 Fe C6 C7 -153.99(14)
C4 Fe C6 C7 173.9(2)
C9 Fe C6 C7 81.5(2)
C2 Fe C6 C10 170.1(2)
C1 Fe C6 C10 129.6(2)
C7 Fe C6 C10 -119.1(2)
C8 Fe C6 C10 -81.5(2)
C10 Fe C6 C10 0.0
C3 Fe C6 C10 -160.7(4)
C5 Fe C6 C10 86.9(2)
C4 Fe C6 C10 54.7(3)
C9 Fe C6 C10 -37.7(2)
C10 C6 C7 C8 0.0(3)
Fe C6 C7 C8 -59.6(2)
C10 C6 C7 Fe 59.6(2)
Fe C6 C7 Fe 0.0
C2 Fe C7 C6 127.5(2)
C1 Fe C7 C6 84.7(2)
C6 Fe C7 C6 0.0
C8 Fe C7 C6 -119.2(2)
C10 Fe C7 C6 -37.9(2)
C3 Fe C7 C6 167.5(2)
C5 Fe C7 C6 52.4(3)
C4 Fe C7 C6 -167.9(4)
C9 Fe C7 C6 -81.5(2)
C2 Fe C7 C8 -113.24(15)
C1 Fe C7 C8 -156.02(14)
C6 Fe C7 C8 119.2(2)
C8 Fe C7 C8 0.0
C10 Fe C7 C8 81.4(2)
C3 Fe C7 C8 -73.3(2)
C5 Fe C7 C8 171.6(2)
C4 Fe C7 C8 -48.6(5)
C9 Fe C7 C8 37.74(14)
C6 C7 C8 C9 -0.3(3)
Fe C7 C8 C9 -59.7(2)
C6 C7 C8 Fe 59.4(2)
Fe C7 C8 Fe 0.0
C2 Fe C8 C7 83.0(2)
C1 Fe C8 C7 47.3(2)
C6 Fe C8 C7 -37.6(2)
C7 Fe C8 C7 0.0
C10 Fe C8 C7 -81.7(2)
C3 Fe C8 C7 126.8(2)
C5 Fe C8 C7 -160.4(4)
C4 Fe C8 C7 166.8(2)
C9 Fe C8 C7 -119.1(2)
C2 Fe C8 C9 -157.95(13)
C1 Fe C8 C9 166.3(2)
C6 Fe C8 C9 81.4(2)
C7 Fe C8 C9 119.1(2)
C10 Fe C8 C9 37.35(15)
C3 Fe C8 C9 -114.10(14)
C5 Fe C8 C9 -41.3(5)
C4 Fe C8 C9 -74.1(2)
C9 Fe C8 C9 0.0
C7 C8 C9 C10 0.5(3)
Fe C8 C9 C10 -58.9(2)
C7 C8 C9 Fe 59.4(2)
Fe C8 C9 Fe 0.0
C2 Fe C9 C10 164.9(2)
C1 Fe C9 C10 -29.7(5)
C6 Fe C9 C10 38.0(2)
C7 Fe C9 C10 81.8(2)
C8 Fe C9 C10 119.6(2)
C10 Fe C9 C10 0.0
C3 Fe C9 C10 -156.4(2)
C5 Fe C9 C10 -70.9(2)
C4 Fe C9 C10 -112.6(2)
C2 Fe C9 C8 45.3(2)
C1 Fe C9 C8 -149.3(3)
C6 Fe C9 C8 -81.5(2)
C7 Fe C9 C8 -37.73(14)
C8 Fe C9 C8 0.0
C10 Fe C9 C8 -119.6(2)
C3 Fe C9 C8 84.02(15)
C5 Fe C9 C8 169.54(12)
C4 Fe C9 C8 127.86(13)
C8 C9 C10 C6 -0.5(3)
Fe C9 C10 C6 -59.4(2)
C8 C9 C10 Fe 58.9(2)
Fe C9 C10 Fe 0.0
C7 C6 C10 C9 0.3(3)
Fe C6 C10 C9 59.8(2)
C7 C6 C10 Fe -59.5(2)
Fe C6 C10 Fe 0.0
C2 Fe C10 C9 -151.6(4)
C1 Fe C10 C9 171.74(14)
C6 Fe C10 C9 -118.9(3)
C7 Fe C10 C9 -81.3(2)
C8 Fe C10 C9 -37.5(2)
C3 Fe C10 C9 50.2(4)
C5 Fe C10 C9 129.8(2)
C4 Fe C10 C9 86.8(2)
C9 Fe C10 C9 0.0
C2 Fe C10 C6 -32.7(6)
C1 Fe C10 C6 -69.3(2)
C6 Fe C10 C6 0.0
C7 Fe C10 C6 37.6(2)
C8 Fe C10 C6 81.4(2)
C3 Fe C10 C6 169.1(2)
C5 Fe C10 C6 -111.2(2)
C4 Fe C10 C6 -154.3(2)
C9 Fe C10 C6 118.9(3)
C2 C1 C11 O1 76.2(2)
C5 C1 C11 O1 -101.1(2)
Fe C1 C11 O1 165.88(13)
C2 C1 C11 C12 -163.5(2)
C5 C1 C11 C12 19.3(3)
Fe C1 C11 C12 -73.8(3)
